data_4084551
loop_
_publ_author_name
'Hameury, Sophie'
'de Fr\'emont, Pierre'
'Breuil, Pierre-Alain R.'
'Olivier-Bourbigou, H\'el\`ene'
'Braunstein, Pierre'

_publ_section_title
;
 Bis(ether-functionalized NHC) Nickel(II)
 Complexes,TranstoCisIsomerization Triggered by Water Coordination, and
 Catalytic Ethylene Oligomerization
;
_journal_issue 11
_journal_name_full Organometallics
_journal_page_first 2183
_journal_paper_doi 10.1021/om5008506
_journal_volume 34
_journal_year 2015
_chemical_formula_moiety 'C18 H26 Cl3 N2 Ni O, C18 H27 N2 O, C7 H8'
_chemical_formula_sum 'C43 H61 Cl3 N4 Ni O2'
_chemical_formula_weight 831.02
_chemical_name_common '[(ImH)DiPP(C2OMe)][NiCl3{ImDiPP(C2OMe)}],C7H8'
_space_group_IT_number 2
_symmetry_cell_setting triclinic
_symmetry_Int_Tables_number 2
_symmetry_space_group_name_Hall '-P 1'
_symmetry_space_group_name_H-M 'P -1'
_atom_sites_solution_hydrogens geom
_atom_sites_solution_primary direct
_atom_sites_solution_secondary difmap
_audit_creation_method SHELXL-97
_cell_angle_alpha 90.784(3)
_cell_angle_beta 95.602(2)
_cell_angle_gamma 107.298(3)
_cell_formula_units_Z 2
_cell_length_a 10.9713(5)
_cell_length_b 11.2882(4)
_cell_length_c 18.9057(9)
_cell_measurement_reflns_used 24946
_cell_measurement_temperature 173(2)
_cell_measurement_theta_max 27.485
_cell_measurement_theta_min 0.998
_cell_volume 2222.58(17)
_computing_cell_refinement 'HKL Scalepack (Otwinowski & Minor 1997)'
_computing_data_collection 'Collect (Bruker AXS BV, 1997-2004)'
_computing_data_reduction 'HKL Denzo and Scalepack (Otwinowski & Minor 1997)'
_computing_molecular_graphics 'Ortep-3 for Windows (Farrugia, 1997)'
_computing_publication_material 'WinGX publication routines (Farrugia, 1999)'
_computing_structure_refinement 'SHELXL-97 (Sheldrick, 2008)'
_computing_structure_solution 'Sir 97'
_diffrn_ambient_temperature 173(2)
_diffrn_detector_area_resol_mean 9
_diffrn_measured_fraction_theta_full 0.994
_diffrn_measured_fraction_theta_max 0.994
_diffrn_measurement_device_type KappaCCD
_diffrn_measurement_method 'CCD rotation images, thick slices'
_diffrn_radiation_monochromator graphite
_diffrn_radiation_probe x-ray
_diffrn_radiation_type MoK\a
_diffrn_radiation_wavelength 0.71073
_diffrn_reflns_av_R_equivalents 0.0740
_diffrn_reflns_av_unetI/netI 0.1005
_diffrn_reflns_limit_h_max 11
_diffrn_reflns_limit_h_min -13
_diffrn_reflns_limit_k_max 13
_diffrn_reflns_limit_k_min -13
_diffrn_reflns_limit_l_max 22
_diffrn_reflns_limit_l_min -23
_diffrn_reflns_number 20584
_diffrn_reflns_theta_full 26.00
_diffrn_reflns_theta_max 26.00
_diffrn_reflns_theta_min 2.14
_diffrn_source 'fine-focus sealed tube'
_exptl_absorpt_coefficient_mu 0.655
_exptl_absorpt_correction_T_max 0.9071
_exptl_absorpt_correction_T_min 0.8360
_exptl_absorpt_correction_type multi-scan
_exptl_absorpt_process_details
;
[c.f. r.h. blessing, acta cryst. (1995), a51, 33-38]
;
_exptl_crystal_colour 'Dark blue'
_exptl_crystal_density_diffrn 1.242
_exptl_crystal_density_method 'not measured'
_exptl_crystal_description 'Flat prism'
_exptl_crystal_F_000 884
_exptl_crystal_recrystallization_method Toluene
_exptl_crystal_size_max 0.25
_exptl_crystal_size_mid 0.16
_exptl_crystal_size_min 0.08
_refine_diff_density_max 0.472
_refine_diff_density_min -0.448
_refine_diff_density_rms 0.074
_refine_ls_extinction_method none
_refine_ls_goodness_of_fit_ref 1.154
_refine_ls_hydrogen_treatment mixed
_refine_ls_matrix_type full
_refine_ls_number_parameters 483
_refine_ls_number_reflns 8674
_refine_ls_number_restraints 479
_refine_ls_restrained_S_all 1.155
_refine_ls_R_factor_all 0.1332
_refine_ls_R_factor_gt 0.0899
_refine_ls_shift/su_max 0.002
_refine_ls_shift/su_mean 0.000
_refine_ls_structure_factor_coef Fsqd
_refine_ls_weighting_details 'calc w=1/[\s^2^(Fo^2^)+(0.0000P)^2^+4.0847P] where P=(Fo^2^+2Fc^2^)/3'
_refine_ls_weighting_scheme calc
_refine_ls_wR_factor_gt 0.1211
_refine_ls_wR_factor_ref 0.1314
_reflns_number_gt 6256
_reflns_number_total 8674
_reflns_threshold_expression >2sigma(I)
_cod_data_source_file om5008506_si_002.cif
_cod_data_source_block compound_11-(C7H8)
_cod_depositor_comments 'Adding full bibliography for 4084545--4084559.cif.'
_cod_original_cell_volume 2222.57(17)
_cod_database_code 4084551

loop_
_symmetry_equiv_pos_as_xyz
'x, y, z'
'-x, -y, -z'

loop_
_atom_site_label
_atom_site_type_symbol
_atom_site_fract_x
_atom_site_fract_y
_atom_site_fract_z
_atom_site_U_iso_or_equiv
_atom_site_adp_type
_atom_site_occupancy
_atom_site_symmetry_multiplicity
_atom_site_calc_flag
_atom_site_refinement_flags
_atom_site_disorder_assembly
_atom_site_disorder_group
Ni1 Ni 0.27365(5) -0.05255(5) 0.29141(3) 0.02573(15) Uani 1 1 d U . .
C1 C 0.2477(4) -0.0791(3) 0.1865(2) 0.0226(9) Uani 1 1 d U . .
C2 C 0.2444(4) -0.0517(4) 0.0678(2) 0.0295(10) Uani 1 1 d U . .
H2 H 0.2532 -0.0127 0.0247 0.035 Uiso 1 1 calc R . .
C3 C 0.2023(4) -0.1744(4) 0.0768(2) 0.0320(10) Uani 1 1 d U . .
H3 H 0.1761 -0.2369 0.0411 0.038 Uiso 1 1 calc R . .
C4 C 0.1767(4) -0.3113(4) 0.1815(2) 0.0328(10) Uani 1 1 d U . .
H4A H 0.1994 -0.2981 0.2325 0.039 Uiso 1 1 calc R . .
H4B H 0.2298 -0.3574 0.1635 0.039 Uiso 1 1 calc R . .
C5 C 0.0380(4) -0.3878(4) 0.1673(2) 0.0389(11) Uani 1 1 d U . .
H5A H 0.0214 -0.4597 0.1965 0.047 Uiso 1 1 calc R . .
H5B H -0.0169 -0.3388 0.1793 0.047 Uiso 1 1 calc R . .
C6 C -0.1187(5) -0.5008(5) 0.0772(3) 0.0700(18) Uani 1 1 d U . .
H6A H -0.1327 -0.5247 0.0274 0.105 Uiso 1 1 calc R . .
H6B H -0.1754 -0.4540 0.0878 0.105 Uiso 1 1 calc R . .
H6C H -0.1355 -0.5738 0.1046 0.105 Uiso 1 1 calc R . .
C7 C 0.3309(4) 0.1387(3) 0.1459(2) 0.0213(8) Uani 1 1 d U . .
C8 C 0.2513(4) 0.2148(4) 0.1424(2) 0.0286(9) Uani 1 1 d U B .
C9 C 0.3116(4) 0.3429(4) 0.1467(2) 0.0342(10) Uani 1 1 d U . .
H9 H 0.2621 0.3971 0.1437 0.041 Uiso 1 1 calc R . .
C10 C 0.4437(5) 0.3898(4) 0.1555(2) 0.0368(11) Uani 1 1 d U . .
H10 H 0.4822 0.4753 0.1577 0.044 Uiso 1 1 calc R . .
C11 C 0.5193(4) 0.3119(4) 0.1610(2) 0.0318(10) Uani 1 1 d U . .
H11 H 0.6082 0.3453 0.1676 0.038 Uiso 1 1 calc R . .
C12 C 0.4639(4) 0.1832(4) 0.1568(2) 0.0254(9) Uani 1 1 d U . .
C13 C 0.5495(4) 0.0993(4) 0.1647(2) 0.0303(10) Uani 1 1 d U . .
H13 H 0.4942 0.0150 0.1708 0.036 Uiso 1 1 calc R . .
C14 C 0.6172(5) 0.0952(5) 0.0985(3) 0.0468(13) Uani 1 1 d U . .
H14A H 0.6700 0.0412 0.1054 0.070 Uiso 1 1 calc R . .
H14B H 0.6698 0.1773 0.0900 0.070 Uiso 1 1 calc R . .
H14C H 0.5543 0.0645 0.0583 0.070 Uiso 1 1 calc R . .
C15 C 0.6474(4) 0.1364(5) 0.2307(3) 0.0441(12) Uani 1 1 d U . .
H15A H 0.6995 0.0813 0.2339 0.066 Uiso 1 1 calc R . .
H15B H 0.6031 0.1312 0.2725 0.066 Uiso 1 1 calc R . .
H15C H 0.7012 0.2201 0.2272 0.066 Uiso 1 1 calc R . .
C16 C 0.1056(5) 0.1638(5) 0.1373(3) 0.0428(11) Uani 1 1 d DU . .
H16 H 0.0845 0.0767 0.1206 0.051 Uiso 0.50 1 calc P A 1
C17 C 0.051(2) 0.231(2) 0.0750(10) 0.0553(14) Uani 0.260(10) 1 d PDU B 1
H17A H -0.0406 0.2017 0.0698 0.083 Uiso 0.260(10) 1 calc PR B 1
H17B H 0.0828 0.2144 0.0315 0.083 Uiso 0.260(10) 1 calc PR B 1
H17C H 0.0793 0.3193 0.0858 0.083 Uiso 0.260(10) 1 calc PR B 1
C18 C 0.036(2) 0.163(3) 0.1994(8) 0.0553(14) Uani 0.260(10) 1 d PDU B 1
H18A H -0.0510 0.1096 0.1889 0.083 Uiso 0.260(10) 1 calc PR B 1
H18B H 0.0345 0.2456 0.2108 0.083 Uiso 0.260(10) 1 calc PR B 1
H18C H 0.0770 0.1325 0.2391 0.083 Uiso 0.260(10) 1 calc PR B 1
C19 C 0.7567(4) 0.2345(4) 0.5069(2) 0.0245(9) Uani 1 1 d U . .
H19 H 0.8352 0.2567 0.5350 0.029 Uiso 1 1 calc R . .
C20 C 0.5811(4) 0.2437(4) 0.4434(2) 0.0292(10) Uani 1 1 d U . .
H20 H 0.5182 0.2742 0.4208 0.035 Uiso 1 1 calc R . .
C21 C 0.5809(4) 0.1247(4) 0.4431(2) 0.0321(10) Uani 1 1 d U . .
H21 H 0.5183 0.0574 0.4197 0.039 Uiso 1 1 calc R . .
C22 C 0.7357(5) 0.0106(4) 0.4904(2) 0.0368(11) Uani 1 1 d U . .
H22A H 0.6649 -0.0618 0.4980 0.044 Uiso 1 1 calc R . .
H22B H 0.8003 0.0233 0.5310 0.044 Uiso 1 1 calc R . .
C23 C 0.7924(5) -0.0098(4) 0.4234(2) 0.0376(11) Uani 1 1 d U . .
H23A H 0.8177 -0.0852 0.4256 0.045 Uiso 1 1 calc R . .
H23B H 0.7300 -0.0176 0.3822 0.045 Uiso 1 1 calc R . .
C24 C 0.9555(5) 0.0926(5) 0.3537(3) 0.0571(15) Uani 1 1 d U . .
H24A H 1.0276 0.1657 0.3528 0.086 Uiso 1 1 calc R . .
H24B H 0.8928 0.0913 0.3143 0.086 Uiso 1 1 calc R . .
H24C H 0.9836 0.0201 0.3502 0.086 Uiso 1 1 calc R . .
C25 C 0.7382(4) 0.4468(3) 0.4929(2) 0.0212(8) Uani 1 1 d U . .
C26 C 0.8001(4) 0.5123(4) 0.4379(2) 0.0236(9) Uani 1 1 d U . .
C27 C 0.8474(4) 0.6405(4) 0.4485(2) 0.0285(10) Uani 1 1 d U . .
H27 H 0.8923 0.6879 0.4142 0.034 Uiso 1 1 calc R . .
C28 C 0.8284(4) 0.6985(4) 0.5095(2) 0.0316(10) Uani 1 1 d U . .
H28 H 0.8603 0.7845 0.5155 0.038 Uiso 1 1 calc R . .
C29 C 0.7630(4) 0.6311(4) 0.5615(2) 0.0284(9) Uani 1 1 d U . .
H29 H 0.7499 0.6721 0.6017 0.034 Uiso 1 1 calc R . .
C30 C 0.7163(4) 0.5020(4) 0.5546(2) 0.0239(9) Uani 1 1 d U . .
C31 C 0.8208(4) 0.4491(4) 0.3704(2) 0.0304(10) Uani 1 1 d DU . .
H31 H 0.7688 0.3617 0.3690 0.037 Uiso 1 1 calc R . .
C32 C 0.9611(4) 0.4538(5) 0.3704(3) 0.0472(13) Uani 1 1 d DU . .
H32A H 0.9717 0.4128 0.3276 0.071 Uiso 1 1 calc R . .
H32B H 0.9860 0.4127 0.4109 0.071 Uiso 1 1 calc R . .
H32C H 1.0138 0.5388 0.3725 0.071 Uiso 1 1 calc R . .
C33 C 0.7778(5) 0.5081(5) 0.3040(2) 0.0476(13) Uani 1 1 d DU . .
H33A H 0.7913 0.4662 0.2623 0.071 Uiso 1 1 calc R . .
H33B H 0.8268 0.5943 0.3047 0.071 Uiso 1 1 calc R . .
H33C H 0.6883 0.5011 0.3032 0.071 Uiso 1 1 calc R . .
C34 C 0.6846(5) 0.4859(4) 0.6859(2) 0.0457(13) Uani 1 1 d U . .
H34A H 0.6352 0.4338 0.7192 0.068 Uiso 1 1 calc R . .
H34B H 0.6710 0.5660 0.6877 0.068 Uiso 1 1 calc R . .
H34C H 0.7741 0.4951 0.6981 0.068 Uiso 1 1 calc R . .
C35 C 0.6429(4) 0.4273(4) 0.6116(2) 0.0286(9) Uani 1 1 d U . .
H35 H 0.6593 0.3466 0.6115 0.034 Uiso 1 1 calc R . .
C37 C 0.4988(4) 0.4028(5) 0.5934(3) 0.0532(14) Uani 1 1 d U . .
H37A H 0.4539 0.3550 0.6296 0.080 Uiso 1 1 calc R . .
H37B H 0.4720 0.3575 0.5484 0.080 Uiso 1 1 calc R . .
H37C H 0.4798 0.4804 0.5907 0.080 Uiso 1 1 calc R . .
C38 C 0.4692(6) 0.6826(6) 0.0450(3) 0.0690(17) Uani 1 1 d U . .
H38A H 0.4157 0.6111 0.0657 0.104 Uiso 1 1 calc R . .
H38B H 0.4913 0.6583 0.0002 0.104 Uiso 1 1 calc R . .
H38C H 0.4237 0.7428 0.0374 0.104 Uiso 1 1 calc R . .
C39 C 0.5889(6) 0.7382(5) 0.0940(3) 0.0485(12) Uani 1 1 d U . .
C40 C 0.5843(6) 0.7609(5) 0.1655(3) 0.0531(13) Uani 1 1 d U . .
H40 H 0.5050 0.7431 0.1833 0.064 Uiso 1 1 calc R . .
C41 C 0.6947(6) 0.8092(5) 0.2108(3) 0.0605(14) Uani 1 1 d U . .
H41 H 0.6891 0.8230 0.2588 0.073 Uiso 1 1 calc R . .
C42 C 0.8131(7) 0.8372(5) 0.1860(3) 0.0671(15) Uani 1 1 d U . .
H42 H 0.8873 0.8699 0.2170 0.080 Uiso 1 1 calc R . .
C43 C 0.8211(6) 0.8164(5) 0.1148(3) 0.0635(14) Uani 1 1 d U . .
H43 H 0.9006 0.8354 0.0971 0.076 Uiso 1 1 calc R . .
C44 C 0.7093(6) 0.7668(5) 0.0699(3) 0.0536(13) Uani 1 1 d U . .
H44 H 0.7150 0.7522 0.0220 0.064 Uiso 1 1 calc R . .
Cl1 Cl 0.31112(11) 0.14537(10) 0.32776(6) 0.0355(3) Uani 1 1 d U . .
Cl2 Cl 0.43881(11) -0.12976(10) 0.32274(6) 0.0372(3) Uani 1 1 d U . .
Cl3 Cl 0.09395(11) -0.18191(11) 0.33126(6) 0.0408(3) Uani 1 1 d U . .
N1 N 0.2051(3) -0.1902(3) 0.14879(17) 0.0246(8) Uani 1 1 d U . .
N2 N 0.2720(3) 0.0050(3) 0.13487(16) 0.0210(7) Uani 1 1 d U . .
N3 N 0.6899(3) 0.1206(3) 0.48353(18) 0.0269(8) Uani 1 1 d U . .
N4 N 0.6924(3) 0.3123(3) 0.48355(17) 0.0226(7) Uani 1 1 d U . .
O1 O 0.0109(3) -0.4266(3) 0.09469(17) 0.0507(9) Uani 1 1 d U . .
O2 O 0.9000(3) 0.0938(3) 0.41842(17) 0.0459(9) Uani 1 1 d U . .
C18B C 0.0537(7) 0.2372(9) 0.1906(4) 0.0553(14) Uani 0.740(10) 1 d PDU B 2
H18D H 0.0973 0.2378 0.2372 0.083 Uiso 0.740(10) 1 calc PR B 2
H18E H -0.0367 0.1984 0.1916 0.083 Uiso 0.740(10) 1 calc PR B 2
H18F H 0.0682 0.3210 0.1760 0.083 Uiso 0.740(10) 1 calc PR B 2
C17B C 0.0396(7) 0.1569(9) 0.0650(3) 0.0553(14) Uani 0.740(10) 1 d PDU B 2
H17D H -0.0514 0.1228 0.0664 0.083 Uiso 0.740(10) 1 calc PR B 2
H17E H 0.0689 0.1047 0.0345 0.083 Uiso 0.740(10) 1 calc PR B 2
H17F H 0.0582 0.2387 0.0469 0.083 Uiso 0.740(10) 1 calc PR B 2
H16B H 0.077(10) 0.091(9) 0.171(6) 0.066 Uiso 0.50 1 d P C 2

loop_
_atom_site_aniso_label
_atom_site_aniso_U_11
_atom_site_aniso_U_22
_atom_site_aniso_U_33
_atom_site_aniso_U_23
_atom_site_aniso_U_13
_atom_site_aniso_U_12
Ni1 0.0309(3) 0.0237(3) 0.0195(3) -0.0003(2) 0.0014(2) 0.0039(2)
C1 0.022(2) 0.022(2) 0.023(2) -0.0015(16) 0.0019(16) 0.0063(17)
C2 0.034(2) 0.033(2) 0.018(2) 0.0001(17) 0.0003(18) 0.0050(19)
C3 0.037(2) 0.029(2) 0.025(2) -0.0063(18) -0.0037(18) 0.0037(19)
C4 0.044(2) 0.025(2) 0.028(2) 0.0036(18) 0.0005(19) 0.0081(19)
C5 0.045(3) 0.029(2) 0.039(2) -0.0013(19) 0.008(2) 0.004(2)
C6 0.056(4) 0.051(3) 0.082(4) -0.013(3) -0.011(3) -0.011(3)
C7 0.026(2) 0.0200(18) 0.0172(19) 0.0005(15) 0.0013(16) 0.0056(16)
C8 0.030(2) 0.030(2) 0.027(2) 0.0017(17) 0.0027(17) 0.0094(17)
C9 0.040(2) 0.027(2) 0.040(2) 0.0012(19) 0.003(2) 0.0156(19)
C10 0.044(3) 0.024(2) 0.038(2) -0.0003(19) 0.002(2) 0.005(2)
C11 0.029(2) 0.027(2) 0.035(2) 0.0011(18) 0.0026(19) 0.0026(18)
C12 0.027(2) 0.0240(19) 0.024(2) 0.0023(16) 0.0031(17) 0.0058(16)
C13 0.025(2) 0.028(2) 0.038(2) 0.0040(18) 0.0043(18) 0.0073(18)
C14 0.050(3) 0.049(3) 0.049(3) 0.005(2) 0.011(2) 0.025(2)
C15 0.036(3) 0.051(3) 0.048(3) 0.005(2) -0.001(2) 0.018(2)
C16 0.033(2) 0.045(3) 0.052(3) -0.001(2) 0.001(2) 0.015(2)
C17 0.038(2) 0.069(3) 0.054(2) -0.002(3) 0.0064(19) 0.009(3)
C18 0.038(2) 0.069(3) 0.054(2) -0.002(3) 0.0064(19) 0.009(3)
C19 0.025(2) 0.024(2) 0.027(2) 0.0009(17) 0.0030(17) 0.0100(17)
C20 0.023(2) 0.028(2) 0.031(2) -0.0030(18) -0.0022(18) 0.0030(18)
C21 0.030(2) 0.028(2) 0.033(2) -0.0038(18) 0.0016(18) 0.0003(19)
C22 0.051(3) 0.022(2) 0.041(2) 0.0051(19) 0.010(2) 0.0141(19)
C23 0.053(3) 0.026(2) 0.037(2) -0.0030(19) 0.007(2) 0.018(2)
C24 0.046(3) 0.080(4) 0.043(3) -0.008(3) 0.009(2) 0.015(3)
C25 0.0185(19) 0.0189(18) 0.025(2) 0.0013(15) -0.0007(16) 0.0052(15)
C26 0.0202(19) 0.0252(19) 0.024(2) 0.0012(16) -0.0011(16) 0.0057(16)
C27 0.028(2) 0.026(2) 0.029(2) 0.0044(17) -0.0001(18) 0.0053(18)
C28 0.039(2) 0.020(2) 0.034(2) 0.0004(18) -0.0036(19) 0.0090(18)
C29 0.035(2) 0.026(2) 0.029(2) -0.0026(17) 0.0007(18) 0.0165(18)
C30 0.021(2) 0.027(2) 0.026(2) 0.0050(16) -0.0006(16) 0.0134(16)
C31 0.028(2) 0.029(2) 0.031(2) 0.0002(18) 0.0081(18) 0.0025(18)
C32 0.046(3) 0.062(3) 0.042(3) -0.003(2) 0.011(2) 0.026(3)
C33 0.052(3) 0.063(3) 0.033(3) -0.007(2) 0.003(2) 0.026(3)
C34 0.060(3) 0.050(3) 0.029(3) 0.008(2) 0.010(2) 0.017(3)
C35 0.029(2) 0.033(2) 0.030(2) 0.0073(18) 0.0090(18) 0.0169(18)
C37 0.035(3) 0.082(4) 0.049(3) 0.024(3) 0.014(2) 0.023(3)
C38 0.074(4) 0.077(4) 0.066(4) 0.020(3) 0.008(3) 0.036(3)
C39 0.069(3) 0.043(3) 0.046(3) 0.014(2) 0.011(2) 0.033(2)
C40 0.076(3) 0.043(3) 0.050(3) 0.010(2) 0.023(3) 0.028(3)
C41 0.094(4) 0.048(3) 0.048(3) 0.000(2) 0.015(3) 0.032(3)
C42 0.085(4) 0.060(3) 0.062(3) -0.004(3) 0.002(3) 0.034(3)
C43 0.073(3) 0.065(3) 0.064(3) 0.000(3) 0.013(3) 0.036(3)
C44 0.071(3) 0.059(3) 0.044(3) 0.011(2) 0.015(2) 0.036(3)
Cl1 0.0433(7) 0.0303(6) 0.0339(6) -0.0082(5) -0.0030(5) 0.0153(5)
Cl2 0.0396(7) 0.0272(6) 0.0427(7) -0.0013(5) -0.0055(5) 0.0098(5)
Cl3 0.0393(7) 0.0430(7) 0.0331(7) 0.0061(5) 0.0083(5) -0.0001(5)
N1 0.0302(18) 0.0192(16) 0.0223(17) -0.0012(13) 0.0029(14) 0.0043(14)
N2 0.0217(17) 0.0216(16) 0.0190(16) 0.0004(13) 0.0008(13) 0.0057(13)
N3 0.0333(19) 0.0198(16) 0.0288(18) 0.0010(14) 0.0074(15) 0.0087(15)
N4 0.0203(17) 0.0210(16) 0.0260(18) -0.0021(14) 0.0029(14) 0.0054(14)
O1 0.048(2) 0.0404(19) 0.047(2) -0.0120(16) 0.0020(16) -0.0107(16)
O2 0.0414(19) 0.050(2) 0.0424(19) -0.0100(16) 0.0115(15) 0.0062(16)
C18B 0.038(2) 0.069(3) 0.054(2) -0.002(3) 0.0064(19) 0.009(3)
C17B 0.038(2) 0.069(3) 0.054(2) -0.002(3) 0.0064(19) 0.009(3)

loop_
_atom_type_symbol
_atom_type_description
_atom_type_scat_dispersion_real
_atom_type_scat_dispersion_imag
_atom_type_scat_source
Ni Ni 0.3393 1.1124 'International Tables Vol C Tables 4.2.6.8 and 6.1.1.4'
Cl Cl 0.1484 0.1585 'International Tables Vol C Tables 4.2.6.8 and 6.1.1.4'
C C 0.0033 0.0016 'International Tables Vol C Tables 4.2.6.8 and 6.1.1.4'
N N 0.0061 0.0033 'International Tables Vol C Tables 4.2.6.8 and 6.1.1.4'
O O 0.0106 0.0060 'International Tables Vol C Tables 4.2.6.8 and 6.1.1.4'
H H 0.0000 0.0000 'International Tables Vol C Tables 4.2.6.8 and 6.1.1.4'

loop_
_geom_angle_atom_site_label_1
_geom_angle_atom_site_label_2
_geom_angle_atom_site_label_3
_geom_angle
C1 Ni1 Cl1 113.47(12)
C1 Ni1 Cl2 102.79(12)
Cl1 Ni1 Cl2 113.85(5)
C1 Ni1 Cl3 105.30(11)
Cl1 Ni1 Cl3 112.81(5)
Cl2 Ni1 Cl3 107.77(5)
N2 C1 N1 103.1(3)
N2 C1 Ni1 129.8(3)
N1 C1 Ni1 127.0(3)
C3 C2 N2 106.4(4)
C3 C2 H2 126.8
N2 C2 H2 126.8
C2 C3 N1 107.0(4)
C2 C3 H3 126.5
N1 C3 H3 126.5
N1 C4 C5 113.3(4)
N1 C4 H4A 108.9
C5 C4 H4A 108.9
N1 C4 H4B 108.9
C5 C4 H4B 108.9
H4A C4 H4B 107.7
O1 C5 C4 109.1(4)
O1 C5 H5A 109.9
C4 C5 H5A 109.9
O1 C5 H5B 109.9
C4 C5 H5B 109.9
H5A C5 H5B 108.3
O1 C6 H6A 109.5
O1 C6 H6B 109.5
H6A C6 H6B 109.5
O1 C6 H6C 109.5
H6A C6 H6C 109.5
H6B C6 H6C 109.5
C12 C7 C8 123.7(4)
C12 C7 N2 117.8(4)
C8 C7 N2 118.4(3)
C7 C8 C9 116.8(4)
C7 C8 C16 122.8(4)
C9 C8 C16 120.3(4)
C10 C9 C8 120.7(4)
C10 C9 H9 119.7
C8 C9 H9 119.7
C11 C10 C9 121.0(4)
C11 C10 H10 119.5
C9 C10 H10 119.5
C10 C11 C12 120.6(4)
C10 C11 H11 119.7
C12 C11 H11 119.7
C7 C12 C11 117.2(4)
C7 C12 C13 123.3(4)
C11 C12 C13 119.5(4)
C12 C13 C14 111.9(4)
C12 C13 C15 112.0(4)
C14 C13 C15 110.4(4)
C12 C13 H13 107.4
C14 C13 H13 107.4
C15 C13 H13 107.4
C13 C14 H14A 109.5
C13 C14 H14B 109.5
H14A C14 H14B 109.5
C13 C14 H14C 109.5
H14A C14 H14C 109.5
H14B C14 H14C 109.5
C13 C15 H15A 109.5
C13 C15 H15B 109.5
H15A C15 H15B 109.5
C13 C15 H15C 109.5
H15A C15 H15C 109.5
H15B C15 H15C 109.5
C18 C16 C17B 120.2(10)
C18 C16 C8 121.8(9)
C17B C16 C8 114.8(5)
C18 C16 C18B 31.7(10)
C17B C16 C18B 111.9(5)
C8 C16 C18B 109.7(4)
C18 C16 C17 110.2(11)
C17B C16 C17 31.3(9)
C8 C16 C17 106.6(8)
C18B C16 C17 88.7(10)
C18 C16 H16 105.7
C17B C16 H16 74.4
C8 C16 H16 105.7
C18B C16 H16 135.8
C17 C16 H16 105.7
C18 C16 H16B 54(6)
C17B C16 H16B 120(6)
C8 C16 H16B 111(6)
C18B C16 H16B 85(6)
C17 C16 H16B 141(6)
H16 C16 H16B 57.5
C16 C17 H17A 109.5
C16 C17 H17B 109.5
H17A C17 H17B 109.5
C16 C17 H17C 109.5
H17A C17 H17C 109.5
H17B C17 H17C 109.5
C16 C18 H18A 109.5
C16 C18 H18B 109.5
H18A C18 H18B 109.5
C16 C18 H18C 109.5
H18A C18 H18C 109.5
H18B C18 H18C 109.5
C16 C18 H16B 44(5)
H18A C18 H16B 91.5
H18B C18 H16B 152.3
H18C C18 H16B 78.5
N3 C19 N4 108.5(4)
N3 C19 H19 125.8
N4 C19 H19 125.8
C21 C20 N4 107.0(4)
C21 C20 H20 126.5
N4 C20 H20 126.5
C20 C21 N3 107.3(4)
C20 C21 H21 126.3
N3 C21 H21 126.3
N3 C22 C23 109.2(4)
N3 C22 H22A 109.8
C23 C22 H22A 109.8
N3 C22 H22B 109.8
C23 C22 H22B 109.8
H22A C22 H22B 108.3
O2 C23 C22 107.0(3)
O2 C23 H23A 110.3
C22 C23 H23A 110.3
O2 C23 H23B 110.3
C22 C23 H23B 110.3
H23A C23 H23B 108.6
O2 C24 H24A 109.5
O2 C24 H24B 109.5
H24A C24 H24B 109.5
O2 C24 H24C 109.5
H24A C24 H24C 109.5
H24B C24 H24C 109.5
C30 C25 C26 124.3(4)
C30 C25 N4 118.7(3)
C26 C25 N4 117.0(3)
C27 C26 C25 116.5(4)
C27 C26 C31 120.5(4)
C25 C26 C31 123.0(4)
C28 C27 C26 120.7(4)
C28 C27 H27 119.6
C26 C27 H27 119.6
C29 C28 C27 121.0(4)
C29 C28 H28 119.5
C27 C28 H28 119.5
C28 C29 C30 120.7(4)
C28 C29 H29 119.6
C30 C29 H29 119.6
C25 C30 C29 116.6(4)
C25 C30 C35 122.5(4)
C29 C30 C35 120.9(4)
C26 C31 C32 110.9(3)
C26 C31 C33 111.2(4)
C32 C31 C33 110.0(4)
C26 C31 H31 108.2
C32 C31 H31 108.2
C33 C31 H31 108.2
C31 C32 H32A 109.5
C31 C32 H32B 109.5
H32A C32 H32B 109.5
C31 C32 H32C 109.5
H32A C32 H32C 109.5
H32B C32 H32C 109.5
C31 C33 H33A 109.5
C31 C33 H33B 109.5
H33A C33 H33B 109.5
C31 C33 H33C 109.5
H33A C33 H33C 109.5
H33B C33 H33C 109.5
C35 C34 H34A 109.5
C35 C34 H34B 109.5
H34A C34 H34B 109.5
C35 C34 H34C 109.5
H34A C34 H34C 109.5
H34B C34 H34C 109.5
C34 C35 C30 113.8(4)
C34 C35 C37 110.3(4)
C30 C35 C37 110.5(4)
C34 C35 H35 107.3
C30 C35 H35 107.3
C37 C35 H35 107.3
C35 C37 H37A 109.5
C35 C37 H37B 109.5
H37A C37 H37B 109.5
C35 C37 H37C 109.5
H37A C37 H37C 109.5
H37B C37 H37C 109.5
C39 C38 H38A 109.5
C39 C38 H38B 109.5
H38A C38 H38B 109.5
C39 C38 H38C 109.5
H38A C38 H38C 109.5
H38B C38 H38C 109.5
C40 C39 C44 117.3(5)
C40 C39 C38 121.3(5)
C44 C39 C38 121.4(5)
C41 C40 C39 121.2(6)
C41 C40 H40 119.4
C39 C40 H40 119.4
C42 C41 C40 120.8(6)
C42 C41 H41 119.6
C40 C41 H41 119.6
C41 C42 C43 119.5(6)
C41 C42 H42 120.2
C43 C42 H42 120.2
C42 C43 C44 119.1(6)
C42 C43 H43 120.5
C44 C43 H43 120.5
C43 C44 C39 122.2(5)
C43 C44 H44 118.9
C39 C44 H44 118.9
C1 N1 C3 111.6(3)
C1 N1 C4 123.9(3)
C3 N1 C4 124.4(3)
C1 N2 C2 111.9(3)
C1 N2 C7 126.2(3)
C2 N2 C7 121.7(3)
C19 N3 C21 109.0(4)
C19 N3 C22 125.0(4)
C21 N3 C22 125.3(4)
C19 N4 C20 108.1(3)
C19 N4 C25 125.6(3)
C20 N4 C25 126.0(3)
C5 O1 C6 112.4(4)
C23 O2 C24 112.9(4)
C16 C18B H18D 109.5
C16 C18B H18E 109.5
H18D C18B H18E 109.5
C16 C18B H18F 109.5
H18D C18B H18F 109.5
H18E C18B H18F 109.5
C16 C17B H17D 109.5
C16 C17B H17E 109.5
H17D C17B H17E 109.5
C16 C17B H17F 109.5
H17D C17B H17F 109.5
H17E C17B H17F 109.5

loop_
_geom_bond_atom_site_label_1
_geom_bond_atom_site_label_2
_geom_bond_distance
Ni1 C1 1.981(4)
Ni1 Cl1 2.2338(12)
Ni1 Cl2 2.2666(13)
Ni1 Cl3 2.2792(12)
C1 N2 1.361(5)
C1 N1 1.364(5)
C2 C3 1.343(6)
C2 N2 1.378(5)
C2 H2 0.9300
C3 N1 1.374(5)
C3 H3 0.9300
C4 N1 1.468(5)
C4 C5 1.506(6)
C4 H4A 0.9700
C4 H4B 0.9700
C5 O1 1.411(5)
C5 H5A 0.9700
C5 H5B 0.9700
C6 O1 1.423(6)
C6 H6A 0.9600
C6 H6B 0.9600
C6 H6C 0.9600
C7 C12 1.388(5)
C7 C8 1.393(6)
C7 N2 1.457(5)
C8 C9 1.397(6)
C8 C16 1.522(6)
C9 C10 1.380(6)
C9 H9 0.9300
C10 C11 1.375(6)
C10 H10 0.9300
C11 C12 1.396(5)
C11 H11 0.9300
C12 C13 1.519(6)
C13 C14 1.524(6)
C13 C15 1.531(6)
C13 H13 0.9800
C14 H14A 0.9600
C14 H14B 0.9600
C14 H14C 0.9600
C15 H15A 0.9600
C15 H15B 0.9600
C15 H15C 0.9600
C16 C18 1.463(12)
C16 C17B 1.475(7)
C16 C18B 1.548(8)
C16 C17 1.575(13)
C16 H16 0.9800
C16 H16B 1.04(10)
C17 H17A 0.9600
C17 H17B 0.9600
C17 H17C 0.9600
C18 H18A 0.9600
C18 H18B 0.9600
C18 H18C 0.9600
C18 H16B 1.19(10)
C19 N3 1.321(5)
C19 N4 1.335(5)
C19 H19 0.9300
C20 C21 1.343(6)
C20 N4 1.382(5)
C20 H20 0.9300
C21 N3 1.368(5)
C21 H21 0.9300
C22 N3 1.475(5)
C22 C23 1.510(6)
C22 H22A 0.9700
C22 H22B 0.9700
C23 O2 1.405(5)
C23 H23A 0.9700
C23 H23B 0.9700
C24 O2 1.421(5)
C24 H24A 0.9600
C24 H24B 0.9600
C24 H24C 0.9600
C25 C30 1.389(5)
C25 C26 1.396(5)
C25 N4 1.453(5)
C26 C27 1.389(5)
C26 C31 1.522(6)
C27 C28 1.381(6)
C27 H27 0.9300
C28 C29 1.376(6)
C28 H28 0.9300
C29 C30 1.393(5)
C29 H29 0.9300
C30 C35 1.521(5)
C31 C32 1.524(6)
C31 C33 1.530(6)
C31 H31 0.9800
C32 H32A 0.9600
C32 H32B 0.9600
C32 H32C 0.9600
C33 H33A 0.9600
C33 H33B 0.9600
C33 H33C 0.9600
C34 C35 1.514(6)
C34 H34A 0.9600
C34 H34B 0.9600
C34 H34C 0.9600
C35 C37 1.525(6)
C35 H35 0.9800
C37 H37A 0.9600
C37 H37B 0.9600
C37 H37C 0.9600
C38 C39 1.495(8)
C38 H38A 0.9600
C38 H38B 0.9600
C38 H38C 0.9600
C39 C40 1.380(7)
C39 C44 1.387(7)
C40 C41 1.375(8)
C40 H40 0.9300
C41 C42 1.373(8)
C41 H41 0.9300
C42 C43 1.380(8)
C42 H42 0.9300
C43 C44 1.383(8)
C43 H43 0.9300
C44 H44 0.9300
C18B H18D 0.9600
C18B H18E 0.9600
C18B H18F 0.9600
C17B H17D 0.9600
C17B H17E 0.9600
C17B H17F 0.9600

loop_
_geom_torsion_atom_site_label_1
_geom_torsion_atom_site_label_2
_geom_torsion_atom_site_label_3
_geom_torsion_atom_site_label_4
_geom_torsion
Cl1 Ni1 C1 N2 13.4(4)
Cl2 Ni1 C1 N2 -110.0(4)
Cl3 Ni1 C1 N2 137.2(3)
Cl1 Ni1 C1 N1 -169.7(3)
Cl2 Ni1 C1 N1 66.9(4)
Cl3 Ni1 C1 N1 -45.8(4)
N2 C2 C3 N1 -0.1(5)
N1 C4 C5 O1 69.4(5)
C12 C7 C8 C9 3.1(6)
N2 C7 C8 C9 -174.3(3)
C12 C7 C8 C16 -174.2(4)
N2 C7 C8 C16 8.5(6)
C7 C8 C9 C10 -1.1(6)
C16 C8 C9 C10 176.2(4)
C8 C9 C10 C11 -0.8(7)
C9 C10 C11 C12 1.0(7)
C8 C7 C12 C11 -2.9(6)
N2 C7 C12 C11 174.5(3)
C8 C7 C12 C13 176.5(4)
N2 C7 C12 C13 -6.1(6)
C10 C11 C12 C7 0.8(6)
C10 C11 C12 C13 -178.6(4)
C7 C12 C13 C14 106.0(5)
C11 C12 C13 C14 -74.6(5)
C7 C12 C13 C15 -129.4(4)
C11 C12 C13 C15 50.0(5)
C7 C8 C16 C18 100.9(14)
C9 C8 C16 C18 -76.2(15)
C7 C8 C16 C17B -99.3(7)
C9 C8 C16 C17B 83.6(7)
C7 C8 C16 C18B 133.7(6)
C9 C8 C16 C18B -43.5(7)
C7 C8 C16 C17 -131.7(11)
C9 C8 C16 C17 51.2(12)
N4 C20 C21 N3 0.9(5)
N3 C22 C23 O2 63.9(5)
C30 C25 C26 C27 3.2(6)
N4 C25 C26 C27 -177.8(3)
C30 C25 C26 C31 -179.0(4)
N4 C25 C26 C31 -0.1(6)
C25 C26 C27 C28 -2.5(6)
C31 C26 C27 C28 179.7(4)
C26 C27 C28 C29 0.4(7)
C27 C28 C29 C30 1.2(7)
C26 C25 C30 C29 -1.7(6)
N4 C25 C30 C29 179.4(3)
C26 C25 C30 C35 177.1(4)
N4 C25 C30 C35 -1.9(6)
C28 C29 C30 C25 -0.6(6)
C28 C29 C30 C35 -179.4(4)
C27 C26 C31 C32 70.9(5)
C25 C26 C31 C32 -106.7(5)
C27 C26 C31 C33 -51.9(5)
C25 C26 C31 C33 130.5(4)
C25 C30 C35 C34 150.1(4)
C29 C30 C35 C34 -31.2(6)
C25 C30 C35 C37 -85.2(5)
C29 C30 C35 C37 93.5(5)
C44 C39 C40 C41 -0.4(8)
C38 C39 C40 C41 178.4(5)
C39 C40 C41 C42 0.5(8)
C40 C41 C42 C43 -0.1(9)
C41 C42 C43 C44 -0.4(9)
C42 C43 C44 C39 0.5(9)
C40 C39 C44 C43 -0.1(8)
C38 C39 C44 C43 -178.9(5)
N2 C1 N1 C3 -0.5(5)
Ni1 C1 N1 C3 -178.1(3)
N2 C1 N1 C4 174.5(4)
Ni1 C1 N1 C4 -3.1(6)
C2 C3 N1 C1 0.4(5)
C2 C3 N1 C4 -174.6(4)
C5 C4 N1 C1 117.1(4)
C5 C4 N1 C3 -68.5(5)
N1 C1 N2 C2 0.5(4)
Ni1 C1 N2 C2 178.0(3)
N1 C1 N2 C7 -174.1(3)
Ni1 C1 N2 C7 3.4(6)
C3 C2 N2 C1 -0.3(5)
C3 C2 N2 C7 174.6(4)
C12 C7 N2 C1 82.8(5)
C8 C7 N2 C1 -99.7(5)
C12 C7 N2 C2 -91.3(5)
C8 C7 N2 C2 86.2(5)
N4 C19 N3 C21 1.0(5)
N4 C19 N3 C22 172.1(3)
C20 C21 N3 C19 -1.2(5)
C20 C21 N3 C22 -172.2(4)
C23 C22 N3 C19 -94.7(5)
C23 C22 N3 C21 74.9(5)
N3 C19 N4 C20 -0.4(4)
N3 C19 N4 C25 -174.8(3)
C21 C20 N4 C19 -0.3(5)
C21 C20 N4 C25 174.0(4)
C30 C25 N4 C19 -87.2(5)
C26 C25 N4 C19 93.8(5)
C30 C25 N4 C20 99.4(5)
C26 C25 N4 C20 -79.6(5)
C4 C5 O1 C6 179.4(4)
C22 C23 O2 C24 -174.1(4)
